data_7028720
loop_
_publ_author_name
'Cozzolino, Anthony F.'
'Silvia, Jared S.'
'Lopez, Nazario'
'Cummins, Christopher C.'

_publ_section_title
;
 Experimental and computational studies on the formation of cyanate from
 early metal terminal nitrido ligands and carbon monoxide.
;
_journal_issue 12
_journal_name_full 'Dalton transactions (Cambridge, England : 2003)'
_journal_page_first 4639
_journal_page_last 4652
_journal_paper_doi 10.1039/c3dt52738g
_journal_volume 43
_journal_year 2014
_chemical_formula_moiety 'C26 H42 Cl N4 V1'
_chemical_formula_sum 'C26 H42 Cl N4 V'
_chemical_formula_weight 497.03
_chemical_name_common bis(2-dimethylamino-5-methylphenyl(tertbutyl)amido)-vanadium-chloride
_chemical_name_systematic
; 
bis(2-dimethylamino-5-methylphenyl(tertbutyl)amido)-vanadium-chloride
;
_chemical_properties_physical air-sensitive
_space_group_IT_number 14
_symmetry_cell_setting monoclinic
_symmetry_space_group_name_Hall '-P 2yn'
_symmetry_space_group_name_H-M 'P 1 21/n 1'
_atom_sites_solution_hydrogens geom
_atom_sites_solution_primary direct
_atom_sites_solution_secondary difmap
_audit_creation_method SHELXL-97
_cell_angle_alpha 90.00
_cell_angle_beta 103.715(3)
_cell_angle_gamma 90.00
_cell_formula_units_Z 8
_cell_length_a 9.3279(18)
_cell_length_b 33.209(6)
_cell_length_c 17.787(4)
_cell_measurement_reflns_used 9950
_cell_measurement_temperature 100(2)
_cell_measurement_theta_max 29.4465
_cell_measurement_theta_min 2.185
_cell_volume 5352.8(19)
_computing_cell_refinement 'SAINT 7.46A (Bruker-AXS, 2008)'
_computing_data_collection 'APEX2 3.0 (Bruker-AXS, 2008)'
_computing_data_reduction 'SAINT 7.46A (Bruker-AXS, 2008)'
_computing_molecular_graphics 'WINGX (Farrugia, 1999)'
_computing_publication_material 'WINGX (Farrugia, 1999)'
_computing_structure_refinement 'SHELXL-97 (Sheldrick, 1997)'
_computing_structure_solution 'SHELXS-97 (Sheldrick, 2008)'
_diffrn_ambient_temperature 100(2)
_diffrn_detector_area_resol_mean 8.3
_diffrn_measured_fraction_theta_full 0.998
_diffrn_measured_fraction_theta_max 0.998
_diffrn_measurement_device_type 'Bruker Smart APEX CCD'
_diffrn_measurement_method 'phi and omega scans'
_diffrn_radiation_monochromator graphite
_diffrn_radiation_source 'fine-focus sealed tube'
_diffrn_radiation_type MoK\a
_diffrn_radiation_wavelength 0.71073
_diffrn_reflns_av_R_equivalents 0.1064
_diffrn_reflns_av_unetI/netI 0.0743
_diffrn_reflns_limit_h_max 12
_diffrn_reflns_limit_h_min -11
_diffrn_reflns_limit_k_max 44
_diffrn_reflns_limit_k_min -44
_diffrn_reflns_limit_l_max 24
_diffrn_reflns_limit_l_min -24
_diffrn_reflns_number 100488
_diffrn_reflns_theta_full 28.70
_diffrn_reflns_theta_max 28.70
_diffrn_reflns_theta_min 1.23
_exptl_absorpt_coefficient_mu 0.490
_exptl_absorpt_correction_T_max 0.9083
_exptl_absorpt_correction_T_min 0.7574
_exptl_absorpt_correction_type multi-scan
_exptl_absorpt_process_details 'SADABS (Sheldrick, 2008)'
_exptl_crystal_colour green
_exptl_crystal_density_diffrn 1.233
_exptl_crystal_density_method 'not measured'
_exptl_crystal_description prism
_exptl_crystal_F_000 2128
_exptl_crystal_recrystallization_method 'diethyl ether'
_exptl_crystal_size_max 0.60
_exptl_crystal_size_mid 0.50
_exptl_crystal_size_min 0.20
_refine_diff_density_max 0.776
_refine_diff_density_min -0.713
_refine_diff_density_rms 0.091
_refine_ls_extinction_method none
_refine_ls_goodness_of_fit_ref 1.109
_refine_ls_hydrogen_treatment noref
_refine_ls_matrix_type full
_refine_ls_number_parameters 601
_refine_ls_number_reflns 13814
_refine_ls_number_restraints 0
_refine_ls_restrained_S_all 1.109
_refine_ls_R_factor_all 0.1283
_refine_ls_R_factor_gt 0.0801
_refine_ls_shift/su_max 0.000
_refine_ls_shift/su_mean 0.000
_refine_ls_structure_factor_coef Fsqd
_refine_ls_weighting_details 'calc w=1/[\s^2^(Fo^2^)+(0.0308P)^2^+19.3040P] where P=(Fo^2^+2Fc^2^)/3'
_refine_ls_weighting_scheme calc
_refine_ls_wR_factor_gt 0.1632
_refine_ls_wR_factor_ref 0.1842
_reflns_number_gt 9079
_reflns_number_total 13814
_reflns_threshold_expression >2sigma(I)
_cod_data_source_file c3dt52738g.txt
_cod_data_source_block Cmpd_12
_cod_original_cell_volume 5352.8(18)
_cod_original_sg_symbol_H-M 'P 21/n'
_cod_original_formula_sum 'C26 H42 Cl N4 V1'
_cod_database_code 7028720

loop_
_symmetry_equiv_pos_as_xyz
'x, y, z'
'-x+1/2, y+1/2, -z+1/2'
'-x, -y, -z'
'x-1/2, -y-1/2, z-1/2'

loop_
_atom_site_label
_atom_site_type_symbol
_atom_site_fract_x
_atom_site_fract_y
_atom_site_fract_z
_atom_site_U_iso_or_equiv
_atom_site_adp_type
_atom_site_occupancy
_atom_site_symmetry_multiplicity
_atom_site_calc_flag
_atom_site_refinement_flags
V1 V 0.36220(7) 0.07091(2) 0.66349(4) 0.02081(15) Uani 1 1 d .
Cl1 Cl 0.46711(12) 0.06604(3) 0.55804(6) 0.0311(2) Uani 1 1 d .
N1 N 0.4546(4) 0.09141(10) 0.76623(19) 0.0231(7) Uani 1 1 d .
C11 C 0.3597(4) 0.12221(11) 0.7799(2) 0.0242(8) Uani 1 1 d .
C12 C 0.3041(4) 0.14840(12) 0.7175(2) 0.0245(8) Uani 1 1 d .
C13 C 0.2128(5) 0.17993(12) 0.7248(3) 0.0288(9) Uani 1 1 d .
H13 H 0.1799 0.1981 0.6829 0.035 Uiso 1 1 calc R
C14 C 0.1689(5) 0.18521(13) 0.7934(3) 0.0319(10) Uani 1 1 d .
H14 H 0.1070 0.2073 0.7984 0.038 Uiso 1 1 calc R
C15 C 0.2136(5) 0.15905(14) 0.8541(3) 0.0343(10) Uani 1 1 d .
C16 C 0.3095(5) 0.12763(13) 0.8467(3) 0.0308(9) Uani 1 1 d .
H16 H 0.3411 0.1095 0.8886 0.037 Uiso 1 1 calc R
N121 N 0.3491(4) 0.13837(10) 0.64700(19) 0.0237(7) Uani 1 1 d .
C121 C 0.5011(5) 0.15487(13) 0.6509(3) 0.0302(9) Uani 1 1 d .
H12A H 0.4982 0.1844 0.6525 0.045 Uiso 1 1 calc R
H12B H 0.5342 0.1462 0.6052 0.045 Uiso 1 1 calc R
H12C H 0.5697 0.1448 0.6977 0.045 Uiso 1 1 calc R
C122 C 0.2518(5) 0.15501(13) 0.5757(2) 0.0285(9) Uani 1 1 d .
H12D H 0.1490 0.1482 0.5744 0.043 Uiso 1 1 calc R
H12E H 0.2791 0.1435 0.5303 0.043 Uiso 1 1 calc R
H12F H 0.2629 0.1844 0.5753 0.043 Uiso 1 1 calc R
C151 C 0.1580(6) 0.16315(18) 0.9265(3) 0.0505(14) Uani 1 1 d .
H15A H 0.0689 0.1799 0.9157 0.076 Uiso 1 1 calc R
H15B H 0.2341 0.1758 0.9671 0.076 Uiso 1 1 calc R
H15C H 0.1348 0.1364 0.9438 0.076 Uiso 1 1 calc R
C17 C 0.5905(4) 0.08295(12) 0.8272(2) 0.0258(9) Uani 1 1 d .
C171 C 0.7094(5) 0.07099(14) 0.7846(3) 0.0333(10) Uani 1 1 d .
H17A H 0.6727 0.0489 0.7488 0.050 Uiso 1 1 calc R
H17B H 0.7986 0.0623 0.8223 0.050 Uiso 1 1 calc R
H17C H 0.7327 0.0942 0.7556 0.050 Uiso 1 1 calc R
C172 C 0.5693(5) 0.04909(13) 0.8822(3) 0.0330(10) Uani 1 1 d .
H17D H 0.4892 0.0562 0.9068 0.049 Uiso 1 1 calc R
H17E H 0.6608 0.0453 0.9221 0.049 Uiso 1 1 calc R
H17F H 0.5445 0.0240 0.8529 0.049 Uiso 1 1 calc R
C173 C 0.6487(5) 0.12027(13) 0.8746(3) 0.0346(10) Uani 1 1 d .
H17G H 0.6534 0.1428 0.8397 0.052 Uiso 1 1 calc R
H17H H 0.7475 0.1148 0.9067 0.052 Uiso 1 1 calc R
H17I H 0.5823 0.1272 0.9079 0.052 Uiso 1 1 calc R
N2 N 0.1630(3) 0.05514(9) 0.66665(19) 0.0214(7) Uani 1 1 d .
C21 C 0.1838(4) 0.02915(12) 0.7305(2) 0.0244(8) Uani 1 1 d .
C22 C 0.2982(4) 0.00004(12) 0.7363(2) 0.0242(8) Uani 1 1 d .
C23 C 0.3288(5) -0.02674(12) 0.7976(3) 0.0294(9) Uani 1 1 d .
H23 H 0.4016 -0.0470 0.7996 0.035 Uiso 1 1 calc R
C24 C 0.2542(5) -0.02416(13) 0.8558(3) 0.0315(10) Uani 1 1 d .
H24 H 0.2761 -0.0428 0.8976 0.038 Uiso 1 1 calc R
C25 C 0.1474(5) 0.00525(13) 0.8542(2) 0.0292(9) Uani 1 1 d .
C26 C 0.1132(4) 0.03132(12) 0.7907(2) 0.0262(9) Uani 1 1 d .
H19 H 0.0391 0.0512 0.7888 0.031 Uiso 1 1 calc R
N221 N 0.3792(4) 0.00300(10) 0.6766(2) 0.0244(7) Uani 1 1 d .
C221 C 0.5260(5) -0.01663(14) 0.6972(3) 0.0325(10) Uani 1 1 d .
H22A H 0.5803 -0.0072 0.7482 0.049 Uiso 1 1 calc R
H22B H 0.5813 -0.0097 0.6585 0.049 Uiso 1 1 calc R
H22C H 0.5134 -0.0459 0.6984 0.049 Uiso 1 1 calc R
C222 C 0.2956(5) -0.01681(13) 0.6042(2) 0.0293(9) Uani 1 1 d .
H22D H 0.2866 -0.0457 0.6136 0.044 Uiso 1 1 calc R
H22E H 0.3483 -0.0129 0.5632 0.044 Uiso 1 1 calc R
H22F H 0.1970 -0.0048 0.5883 0.044 Uiso 1 1 calc R
C251 C 0.0723(5) 0.01004(15) 0.9194(3) 0.0383(11) Uani 1 1 d .
H25A H 0.1055 -0.0113 0.9577 0.057 Uiso 1 1 calc R
H25B H -0.0348 0.0081 0.8993 0.057 Uiso 1 1 calc R
H25C H 0.0971 0.0364 0.9438 0.057 Uiso 1 1 calc R
C27 C 0.0095(4) 0.06449(12) 0.6233(2) 0.0228(8) Uani 1 1 d .
C271 C 0.0154(5) 0.07049(13) 0.5389(2) 0.0273(9) Uani 1 1 d .
H27A H 0.0914 0.0904 0.5361 0.041 Uiso 1 1 calc R
H27B H -0.0807 0.0800 0.5090 0.041 Uiso 1 1 calc R
H27C H 0.0393 0.0449 0.5175 0.041 Uiso 1 1 calc R
C272 C -0.0962(4) 0.02948(13) 0.6244(3) 0.0285(9) Uani 1 1 d .
H27D H -0.0557 0.0049 0.6071 0.043 Uiso 1 1 calc R
H27E H -0.1922 0.0355 0.5897 0.043 Uiso 1 1 calc R
H27F H -0.1083 0.0256 0.6772 0.043 Uiso 1 1 calc R
C273 C -0.0502(5) 0.10283(13) 0.6531(3) 0.0284(9) Uani 1 1 d .
H27G H -0.0495 0.0995 0.7079 0.043 Uiso 1 1 calc R
H27H H -0.1514 0.1077 0.6233 0.043 Uiso 1 1 calc R
H27I H 0.0122 0.1258 0.6470 0.043 Uiso 1 1 calc R
V2 V 0.13415(7) 0.17328(2) 0.30817(4) 0.02027(15) Uani 1 1 d .
Cl2 Cl 0.01252(11) 0.17031(3) 0.40742(6) 0.0289(2) Uani 1 1 d .
N3 N 0.3344(3) 0.15721(10) 0.30696(19) 0.0219(7) Uani 1 1 d .
N321 N 0.1196(4) 0.10547(10) 0.3009(2) 0.0250(7) Uani 1 1 d .
N4 N 0.0450(4) 0.19308(10) 0.20550(19) 0.0240(7) Uani 1 1 d .
N421 N 0.1459(4) 0.24145(10) 0.3239(2) 0.0258(7) Uani 1 1 d .
C31 C 0.1379(4) 0.22439(12) 0.1914(2) 0.0250(8) Uani 1 1 d .
C32 C 0.1910(4) 0.25084(12) 0.2536(2) 0.0251(9) Uani 1 1 d .
C33 C 0.2813(5) 0.28295(13) 0.2458(3) 0.0312(10) Uani 1 1 d .
H33 H 0.3135 0.3013 0.2873 0.037 Uiso 1 1 calc R
C34 C 0.3244(5) 0.28800(13) 0.1767(3) 0.0354(11) Uani 1 1 d .
H34 H 0.3845 0.3103 0.1710 0.042 Uiso 1 1 calc R
C35 C 0.2816(5) 0.26123(15) 0.1162(3) 0.0373(11) Uani 1 1 d .
C36 C 0.1876(5) 0.22970(13) 0.1242(3) 0.0299(9) Uani 1 1 d .
H36 H 0.1566 0.2113 0.0825 0.036 Uiso 1 1 calc R
C351 C 0.3395(6) 0.26526(17) 0.0449(3) 0.0482(13) Uani 1 1 d .
H35A H 0.3706 0.2931 0.0400 0.072 Uiso 1 1 calc R
H35B H 0.2617 0.2581 -0.0007 0.072 Uiso 1 1 calc R
H35C H 0.4239 0.2472 0.0486 0.072 Uiso 1 1 calc R
C37 C -0.0900(4) 0.18352(13) 0.1446(3) 0.0290(9) Uani 1 1 d .
C371 C -0.2078(5) 0.17122(14) 0.1872(3) 0.0320(10) Uani 1 1 d .
H37A H -0.1663 0.1514 0.2273 0.048 Uiso 1 1 calc R
H37B H -0.2923 0.1594 0.1504 0.048 Uiso 1 1 calc R
H37C H -0.2402 0.1950 0.2113 0.048 Uiso 1 1 calc R
C372 C -0.0648(5) 0.14956(15) 0.0916(3) 0.0362(11) Uani 1 1 d .
H37D H 0.0092 0.1579 0.0637 0.054 Uiso 1 1 calc R
H37E H -0.1576 0.1433 0.0543 0.054 Uiso 1 1 calc R
H37F H -0.0296 0.1256 0.1225 0.054 Uiso 1 1 calc R
C373 C -0.1514(5) 0.22059(14) 0.0961(3) 0.0357(10) Uani 1 1 d .
H37G H -0.1562 0.2433 0.1305 0.054 Uiso 1 1 calc R
H37H H -0.2506 0.2146 0.0649 0.054 Uiso 1 1 calc R
H37I H -0.0867 0.2275 0.0619 0.054 Uiso 1 1 calc R
C321 C 0.2404(5) 0.25858(13) 0.3948(3) 0.0324(10) Uani 1 1 d .
H32A H 0.3442 0.2537 0.3952 0.049 Uiso 1 1 calc R
H32B H 0.2170 0.2458 0.4401 0.049 Uiso 1 1 calc R
H32C H 0.2229 0.2876 0.3962 0.049 Uiso 1 1 calc R
C322 C -0.0062(5) 0.25757(13) 0.3189(3) 0.0317(10) Uani 1 1 d .
H32D H -0.0040 0.2871 0.3173 0.047 Uiso 1 1 calc R
H32E H -0.0403 0.2488 0.3643 0.047 Uiso 1 1 calc R
H32F H -0.0735 0.2474 0.2718 0.047 Uiso 1 1 calc R
C41 C 0.3168(4) 0.12908(12) 0.2464(2) 0.0233(8) Uani 1 1 d .
C42 C 0.2028(4) 0.10008(11) 0.2425(2) 0.0230(8) Uani 1 1 d .
C43 C 0.1777(5) 0.07102(13) 0.1860(3) 0.0305(9) Uani 1 1 d .
H43 H 0.1042 0.0511 0.1852 0.037 Uiso 1 1 calc R
C44 C 0.2586(5) 0.07048(14) 0.1301(3) 0.0337(10) Uani 1 1 d .
H44 H 0.2395 0.0503 0.0910 0.040 Uiso 1 1 calc R
C45 C 0.3675(5) 0.09904(14) 0.1304(2) 0.0307(9) Uani 1 1 d .
C46 C 0.3946(4) 0.12818(13) 0.1889(2) 0.0278(9) Uani 1 1 d .
H46 H 0.4684 0.1479 0.1892 0.033 Uiso 1 1 calc R
C451 C 0.4522(6) 0.09977(16) 0.0683(3) 0.0411(12) Uani 1 1 d .
H45A H 0.4204 0.0773 0.0326 0.062 Uiso 1 1 calc R
H45B H 0.5579 0.0973 0.0920 0.062 Uiso 1 1 calc R
H45C H 0.4333 0.1252 0.0398 0.062 Uiso 1 1 calc R
C47 C 0.4863(4) 0.16826(12) 0.3515(2) 0.0240(8) Uani 1 1 d .
C471 C 0.5442(5) 0.20555(13) 0.3188(3) 0.0300(9) Uani 1 1 d .
H47A H 0.5426 0.2011 0.2641 0.045 Uiso 1 1 calc R
H47B H 0.6457 0.2109 0.3476 0.045 Uiso 1 1 calc R
H47C H 0.4817 0.2287 0.3234 0.045 Uiso 1 1 calc R
C472 C 0.4774(4) 0.17507(12) 0.4347(2) 0.0264(9) Uani 1 1 d .
H47D H 0.3912 0.1918 0.4355 0.040 Uiso 1 1 calc R
H47E H 0.5671 0.1887 0.4631 0.040 Uiso 1 1 calc R
H47F H 0.4681 0.1491 0.4592 0.040 Uiso 1 1 calc R
C473 C 0.5967(5) 0.13366(12) 0.3536(3) 0.0295(9) Uani 1 1 d .
H47G H 0.5560 0.1088 0.3698 0.044 Uiso 1 1 calc R
H47H H 0.6898 0.1402 0.3904 0.044 Uiso 1 1 calc R
H47I H 0.6146 0.1299 0.3020 0.044 Uiso 1 1 calc R
C421 C 0.2022(5) 0.08775(13) 0.3751(2) 0.0291(9) Uani 1 1 d .
H42A H 0.2155 0.0588 0.3682 0.044 Uiso 1 1 calc R
H42B H 0.1467 0.0920 0.4148 0.044 Uiso 1 1 calc R
H42C H 0.2989 0.1008 0.3912 0.044 Uiso 1 1 calc R
C422 C -0.0268(5) 0.08513(14) 0.2813(3) 0.0341(10) Uani 1 1 d .
H42D H -0.0789 0.0923 0.2284 0.051 Uiso 1 1 calc R
H42E H -0.0850 0.0938 0.3176 0.051 Uiso 1 1 calc R
H42F H -0.0127 0.0559 0.2849 0.051 Uiso 1 1 calc R

loop_
_atom_site_aniso_label
_atom_site_aniso_U_11
_atom_site_aniso_U_22
_atom_site_aniso_U_33
_atom_site_aniso_U_23
_atom_site_aniso_U_13
_atom_site_aniso_U_12
V1 0.0170(3) 0.0199(3) 0.0249(4) -0.0009(3) 0.0038(3) -0.0003(3)
Cl1 0.0324(6) 0.0310(6) 0.0322(6) 0.0010(4) 0.0123(4) 0.0029(4)
N1 0.0180(16) 0.0207(17) 0.0282(18) -0.0006(13) 0.0006(13) 0.0006(13)
C11 0.021(2) 0.0158(19) 0.034(2) -0.0041(15) 0.0025(16) -0.0023(15)
C12 0.0190(19) 0.020(2) 0.033(2) -0.0042(16) 0.0030(16) -0.0021(15)
C13 0.025(2) 0.017(2) 0.039(2) -0.0004(16) -0.0033(18) 0.0001(15)
C14 0.023(2) 0.029(2) 0.041(3) -0.0109(19) 0.0019(18) 0.0057(17)
C15 0.031(2) 0.035(3) 0.034(3) -0.0102(19) 0.0034(19) 0.0035(19)
C16 0.026(2) 0.033(2) 0.031(2) -0.0033(18) 0.0022(18) 0.0015(18)
N121 0.0203(17) 0.0205(17) 0.0288(19) 0.0015(13) 0.0026(14) -0.0027(13)
C121 0.023(2) 0.031(2) 0.036(2) 0.0010(18) 0.0037(18) -0.0052(17)
C122 0.031(2) 0.023(2) 0.029(2) 0.0009(16) 0.0035(18) -0.0041(17)
C151 0.053(3) 0.061(4) 0.039(3) -0.007(2) 0.013(2) 0.021(3)
C17 0.019(2) 0.024(2) 0.032(2) -0.0026(16) 0.0010(16) 0.0002(15)
C171 0.022(2) 0.038(3) 0.039(3) -0.001(2) 0.0058(18) 0.0028(18)
C172 0.032(2) 0.030(2) 0.033(2) 0.0051(18) 0.0002(19) 0.0047(18)
C173 0.029(2) 0.027(2) 0.042(3) -0.0052(19) -0.0045(19) -0.0004(18)
N2 0.0198(16) 0.0173(16) 0.0263(18) 0.0008(13) 0.0035(13) 0.0010(12)
C21 0.022(2) 0.023(2) 0.027(2) -0.0002(15) 0.0019(16) -0.0032(15)
C22 0.022(2) 0.020(2) 0.029(2) -0.0034(15) 0.0039(16) -0.0017(15)
C23 0.025(2) 0.020(2) 0.041(3) 0.0060(17) 0.0044(18) 0.0008(16)
C24 0.028(2) 0.030(2) 0.034(2) 0.0101(18) 0.0022(18) -0.0035(18)
C25 0.025(2) 0.030(2) 0.031(2) 0.0000(17) 0.0033(18) -0.0047(17)
C26 0.023(2) 0.024(2) 0.031(2) -0.0014(16) 0.0029(17) 0.0006(16)
N221 0.0209(17) 0.0182(16) 0.0320(19) -0.0022(13) 0.0019(14) 0.0017(13)
C221 0.026(2) 0.030(2) 0.042(3) -0.0005(19) 0.0096(19) 0.0079(18)
C222 0.030(2) 0.023(2) 0.034(2) -0.0056(17) 0.0052(18) 0.0003(17)
C251 0.037(3) 0.045(3) 0.033(3) 0.002(2) 0.008(2) -0.005(2)
C27 0.0191(19) 0.023(2) 0.024(2) 0.0013(15) 0.0016(15) 0.0004(15)
C271 0.025(2) 0.027(2) 0.028(2) -0.0015(17) 0.0016(17) -0.0035(17)
C272 0.021(2) 0.029(2) 0.035(2) -0.0004(17) 0.0059(18) -0.0017(16)
C273 0.021(2) 0.026(2) 0.037(2) 0.0007(17) 0.0059(18) 0.0016(16)
V2 0.0168(3) 0.0188(3) 0.0244(3) 0.0004(3) 0.0032(3) 0.0005(2)
Cl2 0.0264(5) 0.0322(5) 0.0292(5) 0.0020(4) 0.0085(4) 0.0039(4)
N3 0.0182(16) 0.0191(16) 0.0271(18) -0.0005(13) 0.0028(13) -0.0001(12)
N321 0.0198(17) 0.0218(17) 0.034(2) -0.0008(14) 0.0069(14) -0.0053(13)
N4 0.0186(17) 0.0241(18) 0.0278(18) 0.0025(14) 0.0025(14) 0.0001(13)
N421 0.0228(18) 0.0222(17) 0.0299(19) -0.0033(14) 0.0009(14) 0.0007(14)
C31 0.020(2) 0.023(2) 0.031(2) 0.0053(16) 0.0030(16) 0.0012(15)
C32 0.022(2) 0.0165(19) 0.033(2) 0.0042(15) -0.0008(17) 0.0015(15)
C33 0.021(2) 0.023(2) 0.047(3) 0.0062(18) 0.0008(19) 0.0006(16)
C34 0.024(2) 0.022(2) 0.058(3) 0.014(2) 0.004(2) -0.0035(17)
C35 0.026(2) 0.039(3) 0.047(3) 0.016(2) 0.009(2) 0.0026(19)
C36 0.023(2) 0.033(2) 0.032(2) 0.0015(18) 0.0018(17) 0.0002(17)
C351 0.039(3) 0.058(4) 0.048(3) 0.018(3) 0.012(2) -0.004(3)
C37 0.019(2) 0.035(2) 0.029(2) 0.0005(18) -0.0006(16) -0.0023(17)
C371 0.020(2) 0.038(3) 0.037(3) -0.0016(19) 0.0037(18) -0.0025(18)
C372 0.035(3) 0.041(3) 0.030(2) -0.0058(19) 0.0035(19) -0.009(2)
C373 0.028(2) 0.038(3) 0.036(3) 0.006(2) -0.0025(19) -0.0003(19)
C321 0.035(2) 0.023(2) 0.035(2) -0.0060(17) -0.0002(19) 0.0014(18)
C322 0.029(2) 0.022(2) 0.042(3) -0.0008(18) 0.0029(19) 0.0058(17)
C41 0.021(2) 0.0196(19) 0.028(2) 0.0019(15) 0.0022(16) 0.0016(15)
C42 0.024(2) 0.0174(19) 0.026(2) -0.0001(15) 0.0028(16) 0.0022(15)
C43 0.028(2) 0.024(2) 0.037(2) -0.0054(18) 0.0031(18) -0.0042(17)
C44 0.033(2) 0.033(2) 0.031(2) -0.0094(19) -0.0001(19) 0.0065(19)
C45 0.031(2) 0.035(2) 0.024(2) 0.0020(17) 0.0018(18) 0.0087(18)
C46 0.020(2) 0.026(2) 0.036(2) 0.0028(17) 0.0041(17) 0.0005(16)
C451 0.040(3) 0.053(3) 0.029(2) -0.003(2) 0.006(2) 0.010(2)
C47 0.0174(19) 0.0189(19) 0.034(2) 0.0008(16) 0.0033(16) -0.0002(15)
C471 0.025(2) 0.025(2) 0.041(3) 0.0021(18) 0.0089(19) -0.0039(17)
C472 0.023(2) 0.025(2) 0.028(2) 0.0007(16) 0.0004(16) -0.0037(16)
C473 0.023(2) 0.021(2) 0.043(3) -0.0015(17) 0.0035(18) 0.0003(16)
C421 0.032(2) 0.023(2) 0.033(2) 0.0018(17) 0.0080(18) -0.0013(17)
C422 0.027(2) 0.027(2) 0.047(3) -0.0003(19) 0.007(2) -0.0064(18)

loop_
_atom_type_symbol
_atom_type_description
_atom_type_scat_dispersion_real
_atom_type_scat_dispersion_imag
_atom_type_scat_source
C C 0.0033 0.0016 'International Tables Vol C Tables 4.2.6.8 and 6.1.1.4'
H H 0.0000 0.0000 'International Tables Vol C Tables 4.2.6.8 and 6.1.1.4'
N N 0.0061 0.0033 'International Tables Vol C Tables 4.2.6.8 and 6.1.1.4'
Cl Cl 0.1484 0.1585 'International Tables Vol C Tables 4.2.6.8 and 6.1.1.4'
V V 0.3005 0.5294 'International Tables Vol C Tables 4.2.6.8 and 6.1.1.4'

loop_
_geom_angle_atom_site_label_1
_geom_angle_atom_site_label_2
_geom_angle_atom_site_label_3
_geom_angle
N2 V1 N1 106.26(14)
N2 V1 N121 104.39(13)
N1 V1 N121 76.92(13)
N2 V1 N221 76.89(13)
N1 V1 N221 104.27(13)
N121 V1 N221 178.00(13)
N2 V1 Cl1 126.47(10)
N1 V1 Cl1 127.26(11)
N121 V1 Cl1 89.10(9)
N221 V1 Cl1 88.91(9)
C11 N1 C17 118.2(3)
C11 N1 V1 105.0(2)
C17 N1 V1 136.8(3)
C16 C11 C12 117.3(4)
C16 C11 N1 126.5(4)
C12 C11 N1 116.1(4)
C13 C12 C11 121.0(4)
C13 C12 N121 124.7(4)
C11 C12 N121 114.3(3)
C12 C13 C14 119.9(4)
C12 C13 H13 120.1
C14 C13 H13 120.1
C15 C14 C13 120.9(4)
C15 C14 H14 119.5
C13 C14 H14 119.5
C14 C15 C16 118.6(4)
C14 C15 C151 120.9(4)
C16 C15 C151 120.4(4)
C11 C16 C15 122.0(4)
C11 C16 H16 119.0
C15 C16 H16 119.0
C12 N121 C122 114.2(3)
C12 N121 C121 109.8(3)
C122 N121 C121 106.5(3)
C12 N121 V1 97.7(2)
C122 N121 V1 119.0(2)
C121 N121 V1 109.5(2)
N121 C121 H12A 109.5
N121 C121 H12B 109.5
H12A C121 H12B 109.5
N121 C121 H12C 109.5
H12A C121 H12C 109.5
H12B C121 H12C 109.5
N121 C122 H12D 109.5
N121 C122 H12E 109.5
H12D C122 H12E 109.5
N121 C122 H12F 109.5
H12D C122 H12F 109.5
H12E C122 H12F 109.5
C15 C151 H15A 109.5
C15 C151 H15B 109.5
H15A C151 H15B 109.5
C15 C151 H15C 109.5
H15A C151 H15C 109.5
H15B C151 H15C 109.5
N1 C17 C173 112.3(3)
N1 C17 C172 112.8(3)
C173 C17 C172 109.1(4)
N1 C17 C171 106.2(3)
C173 C17 C171 106.2(4)
C172 C17 C171 110.0(4)
C17 C171 H17A 109.5
C17 C171 H17B 109.5
H17A C171 H17B 109.5
C17 C171 H17C 109.5
H17A C171 H17C 109.5
H17B C171 H17C 109.5
C17 C172 H17D 109.5
C17 C172 H17E 109.5
H17D C172 H17E 109.5
C17 C172 H17F 109.5
H17D C172 H17F 109.5
H17E C172 H17F 109.5
C17 C173 H17G 109.5
C17 C173 H17H 109.5
H17G C173 H17H 109.5
C17 C173 H17I 109.5
H17G C173 H17I 109.5
H17H C173 H17I 109.5
C21 N2 C27 118.6(3)
C21 N2 V1 103.9(2)
C27 N2 V1 137.5(3)
C26 C21 N2 126.5(4)
C26 C21 C22 117.6(4)
N2 C21 C22 115.7(4)
C23 C22 C21 120.3(4)
C23 C22 N221 125.2(4)
C21 C22 N221 114.4(3)
C24 C23 C22 120.3(4)
C24 C23 H23 119.9
C22 C23 H23 119.9
C23 C24 C25 121.0(4)
C23 C24 H24 119.5
C25 C24 H24 119.5
C24 C25 C26 118.4(4)
C24 C25 C251 121.5(4)
C26 C25 C251 120.0(4)
C21 C26 C25 122.2(4)
C21 C26 H19 118.9
C25 C26 H19 118.9
C22 N221 C221 113.7(3)
C22 N221 C222 110.3(3)
C221 N221 C222 106.4(3)
C22 N221 V1 96.1(2)
C221 N221 V1 120.0(3)
C222 N221 V1 109.9(2)
N221 C221 H22A 109.5
N221 C221 H22B 109.5
H22A C221 H22B 109.5
N221 C221 H22C 109.5
H22A C221 H22C 109.5
H22B C221 H22C 109.5
N221 C222 H22D 109.5
N221 C222 H22E 109.5
H22D C222 H22E 109.5
N221 C222 H22F 109.5
H22D C222 H22F 109.5
H22E C222 H22F 109.5
C25 C251 H25A 109.5
C25 C251 H25B 109.5
H25A C251 H25B 109.5
C25 C251 H25C 109.5
H25A C251 H25C 109.5
H25B C251 H25C 109.5
N2 C27 C272 112.3(3)
N2 C27 C271 106.3(3)
C272 C27 C271 106.6(3)
N2 C27 C273 112.2(3)
C272 C27 C273 109.9(3)
C271 C27 C273 109.4(3)
C27 C271 H27A 109.5
C27 C271 H27B 109.5
H27A C271 H27B 109.5
C27 C271 H27C 109.5
H27A C271 H27C 109.5
H27B C271 H27C 109.5
C27 C272 H27D 109.5
C27 C272 H27E 109.5
H27D C272 H27E 109.5
C27 C272 H27F 109.5
H27D C272 H27F 109.5
H27E C272 H27F 109.5
C27 C273 H27G 109.5
C27 C273 H27H 109.5
H27G C273 H27H 109.5
C27 C273 H27I 109.5
H27G C273 H27I 109.5
H27H C273 H27I 109.5
N4 V2 N3 106.34(14)
N4 V2 N321 106.16(14)
N3 V2 N321 76.76(13)
N4 V2 N421 77.02(13)
N3 V2 N421 104.77(13)
N321 V2 N421 176.05(13)
N4 V2 Cl2 123.77(11)
N3 V2 Cl2 129.89(11)
N321 V2 Cl2 88.14(9)
N421 V2 Cl2 88.11(10)
C41 N3 C47 119.5(3)
C41 N3 V2 104.6(2)
C47 N3 V2 135.9(3)
C42 N321 C421 109.6(3)
C42 N321 C422 113.2(3)
C421 N321 C422 106.4(3)
C42 N321 V2 97.4(2)
C421 N321 V2 109.5(2)
C422 N321 V2 120.4(3)
C31 N4 C37 118.4(3)
C31 N4 V2 105.9(2)
C37 N4 V2 135.7(3)
C32 N421 C321 114.8(3)
C32 N421 C322 109.7(3)
C321 N421 C322 106.2(3)
C32 N421 V2 97.1(2)
C321 N421 V2 119.4(3)
C322 N421 V2 109.3(2)
C36 C31 C32 118.0(4)
C36 C31 N4 126.1(4)
C32 C31 N4 115.8(4)
C33 C32 C31 120.7(4)
C33 C32 N421 124.1(4)
C31 C32 N421 115.2(3)
C32 C33 C34 119.4(4)
C32 C33 H33 120.3
C34 C33 H33 120.3
C35 C34 C33 121.4(4)
C35 C34 H34 119.3
C33 C34 H34 119.3
C34 C35 C36 118.5(4)
C34 C35 C351 120.5(4)
C36 C35 C351 121.0(5)
C31 C36 C35 121.9(4)
C31 C36 H36 119.1
C35 C36 H36 119.1
C35 C351 H35A 109.5
C35 C351 H35B 109.5
H35A C351 H35B 109.5
C35 C351 H35C 109.5
H35A C351 H35C 109.5
H35B C351 H35C 109.5
N4 C37 C372 112.4(3)
N4 C37 C371 106.2(3)
C372 C37 C371 110.1(4)
N4 C37 C373 112.2(3)
C372 C37 C373 109.7(4)
C371 C37 C373 106.0(4)
C37 C371 H37A 109.5
C37 C371 H37B 109.5
H37A C371 H37B 109.5
C37 C371 H37C 109.5
H37A C371 H37C 109.5
H37B C371 H37C 109.5
C37 C372 H37D 109.5
C37 C372 H37E 109.5
H37D C372 H37E 109.5
C37 C372 H37F 109.5
H37D C372 H37F 109.5
H37E C372 H37F 109.5
C37 C373 H37G 109.5
C37 C373 H37H 109.5
H37G C373 H37H 109.5
C37 C373 H37I 109.5
H37G C373 H37I 109.5
H37H C373 H37I 109.5
N421 C321 H32A 109.5
N421 C321 H32B 109.5
H32A C321 H32B 109.5
N421 C321 H32C 109.5
H32A C321 H32C 109.5
H32B C321 H32C 109.5
N421 C322 H32D 109.5
N421 C322 H32E 109.5
H32D C322 H32E 109.5
N421 C322 H32F 109.5
H32D C322 H32F 109.5
H32E C322 H32F 109.5
C46 C41 N3 126.4(4)
C46 C41 C42 117.7(4)
N3 C41 C42 115.9(3)
C43 C42 C41 120.4(4)
C43 C42 N321 125.8(4)
C41 C42 N321 113.8(3)
C42 C43 C44 120.5(4)
C42 C43 H43 119.7
C44 C43 H43 119.7
C43 C44 C45 120.7(4)
C43 C44 H44 119.6
C45 C44 H44 119.6
C44 C45 C46 118.6(4)
C44 C45 C451 121.2(4)
C46 C45 C451 120.1(4)
C41 C46 C45 121.9(4)
C41 C46 H46 119.0
C45 C46 H46 119.0
C45 C451 H45A 109.5
C45 C451 H45B 109.5
H45A C451 H45B 109.5
C45 C451 H45C 109.5
H45A C451 H45C 109.5
H45B C451 H45C 109.5
N3 C47 C472 106.8(3)
N3 C47 C471 112.0(3)
C472 C47 C471 111.0(3)
N3 C47 C473 112.0(3)
C472 C47 C473 106.2(3)
C471 C47 C473 108.8(3)
C47 C471 H47A 109.5
C47 C471 H47B 109.5
H47A C471 H47B 109.5
C47 C471 H47C 109.5
H47A C471 H47C 109.5
H47B C471 H47C 109.5
C47 C472 H47D 109.5
C47 C472 H47E 109.5
H47D C472 H47E 109.5
C47 C472 H47F 109.5
H47D C472 H47F 109.5
H47E C472 H47F 109.5
C47 C473 H47G 109.5
C47 C473 H47H 109.5
H47G C473 H47H 109.5
C47 C473 H47I 109.5
H47G C473 H47I 109.5
H47H C473 H47I 109.5
N321 C421 H42A 109.5
N321 C421 H42B 109.5
H42A C421 H42B 109.5
N321 C421 H42C 109.5
H42A C421 H42C 109.5
H42B C421 H42C 109.5
N321 C422 H42D 109.5
N321 C422 H42E 109.5
H42D C422 H42E 109.5
N321 C422 H42F 109.5
H42D C422 H42F 109.5
H42E C422 H42F 109.5

loop_
_geom_bond_atom_site_label_1
_geom_bond_atom_site_label_2
_geom_bond_distance
V1 N2 1.944(3)
V1 N1 1.949(3)
V1 N121 2.259(3)
V1 N221 2.269(3)
V1 Cl1 2.3177(13)
N1 C11 1.411(5)
N1 C17 1.487(5)
C11 C16 1.387(6)
C11 C12 1.410(6)
C12 C13 1.375(6)
C12 N121 1.452(5)
C13 C14 1.388(6)
C13 H13 0.9500
C14 C15 1.372(6)
C14 H14 0.9500
C15 C16 1.401(6)
C15 C151 1.503(7)
C16 H16 0.9500
N121 C122 1.480(5)
N121 C121 1.506(5)
C121 H12A 0.9800
C121 H12B 0.9800
C121 H12C 0.9800
C122 H12D 0.9800
C122 H12E 0.9800
C122 H12F 0.9800
C151 H15A 0.9800
C151 H15B 0.9800
C151 H15C 0.9800
C17 C173 1.524(6)
C17 C172 1.534(6)
C17 C171 1.536(6)
C171 H17A 0.9800
C171 H17B 0.9800
C171 H17C 0.9800
C172 H17D 0.9800
C172 H17E 0.9800
C172 H17F 0.9800
C173 H17G 0.9800
C173 H17H 0.9800
C173 H17I 0.9800
N2 C21 1.403(5)
N2 C27 1.490(5)
C21 C26 1.386(6)
C21 C22 1.426(6)
C22 C23 1.383(6)
C22 N221 1.446(5)
C23 C24 1.381(6)
C23 H23 0.9500
C24 C25 1.391(6)
C24 H24 0.9500
C25 C26 1.399(6)
C25 C251 1.498(6)
C26 H19 0.9500
N221 C221 1.482(5)
N221 C222 1.490(5)
C221 H22A 0.9800
C221 H22B 0.9800
C221 H22C 0.9800
C222 H22D 0.9800
C222 H22E 0.9800
C222 H22F 0.9800
C251 H25A 0.9800
C251 H25B 0.9800
C251 H25C 0.9800
C27 C272 1.527(5)
C27 C271 1.528(6)
C27 C273 1.533(6)
C271 H27A 0.9800
C271 H27B 0.9800
C271 H27C 0.9800
C272 H27D 0.9800
C272 H27E 0.9800
C272 H27F 0.9800
C273 H27G 0.9800
C273 H27H 0.9800
C273 H27I 0.9800
V2 N4 1.934(3)
V2 N3 1.948(3)
V2 N321 2.258(3)
V2 N421 2.280(3)
V2 Cl2 2.3158(13)
N3 C41 1.406(5)
N3 C47 1.496(5)
N321 C42 1.448(5)
N321 C421 1.483(5)
N321 C422 1.488(5)
N4 C31 1.414(5)
N4 C37 1.487(5)
N421 C32 1.445(5)
N421 C321 1.471(5)
N421 C322 1.499(5)
C31 C36 1.392(6)
C31 C32 1.407(6)
C32 C33 1.386(6)
C33 C34 1.391(7)
C33 H33 0.9500
C34 C35 1.379(7)
C34 H34 0.9500
C35 C36 1.394(6)
C35 C351 1.498(7)
C36 H36 0.9500
C351 H35A 0.9800
C351 H35B 0.9800
C351 H35C 0.9800
C37 C372 1.524(6)
C37 C371 1.531(6)
C37 C373 1.534(6)
C371 H37A 0.9800
C371 H37B 0.9800
C371 H37C 0.9800
C372 H37D 0.9800
C372 H37E 0.9800
C372 H37F 0.9800
C373 H37G 0.9800
C373 H37H 0.9800
C373 H37I 0.9800
C321 H32A 0.9800
C321 H32B 0.9800
C321 H32C 0.9800
C322 H32D 0.9800
C322 H32E 0.9800
C322 H32F 0.9800
C41 C46 1.388(6)
C41 C42 1.424(5)
C42 C43 1.373(6)
C43 C44 1.384(6)
C43 H43 0.9500
C44 C45 1.389(6)
C44 H44 0.9500
C45 C46 1.399(6)
C45 C451 1.503(6)
C46 H46 0.9500
C451 H45A 0.9800
C451 H45B 0.9800
C451 H45C 0.9800
C47 C472 1.520(6)
C47 C471 1.521(5)
C47 C473 1.537(5)
C471 H47A 0.9800
C471 H47B 0.9800
C471 H47C 0.9800
C472 H47D 0.9800
C472 H47E 0.9800
C472 H47F 0.9800
C473 H47G 0.9800
C473 H47H 0.9800
C473 H47I 0.9800
C421 H42A 0.9800
C421 H42B 0.9800
C421 H42C 0.9800
C422 H42D 0.9800
C422 H42E 0.9800
C422 H42F 0.9800
